data_7122666
loop_
_publ_author_name
'Toda, Tatsuro'
'Suzuki, Satoshi'
'Kuwata, Shigeki'

_publ_section_title
;
 Metallo-supramolecular assembly of protic pincer-type complexes:
 encapsulation of dinitrogen and carbon disulfide into
 multiproton-responsive diruthenium cage
;
_journal_name_full 'Chemical Communications'
_journal_paper_doi 10.1039/C8CC08384C
_journal_year 2018
_chemical_formula_moiety 'C109 H112 N8 P4 Ru2 S2, 2(C4 H8 O)'
_chemical_formula_sum 'C117 H128 N8 O2 P4 Ru2 S2'
_chemical_formula_weight 2068.51
_space_group_crystal_system triclinic
_space_group_IT_number 2
_space_group_name_Hall '-P 1'
_space_group_name_H-M_alt 'P -1'
_symmetry_space_group_name_Hall '-P 1'
_symmetry_space_group_name_H-M 'P -1'
_atom_sites_solution_hydrogens geom
_atom_sites_solution_primary direct
_atom_sites_solution_secondary difmap
_audit_update_record
;
2018-10-18 deposited with the CCDC.
2018-11-30 downloaded from the CCDC.
;
_cell_angle_alpha 98.921(4)
_cell_angle_beta 108.772(10)
_cell_angle_gamma 110.878(8)
_cell_formula_units_Z 1
_cell_length_a 12.341(9)
_cell_length_b 13.779(9)
_cell_length_c 17.827(12)
_cell_measurement_reflns_used 7394
_cell_measurement_temperature 93
_cell_measurement_theta_max 27.46
_cell_measurement_theta_min 3.02
_cell_volume 2554(3)
_computing_cell_refinement CrystalClear
_computing_data_collection 'CrystalClear (Rigaku Inc., 2008)'
_computing_data_reduction CrystalClear
_computing_molecular_graphics 'CrystalStructure 4.2.5'
_computing_publication_material 'CrystalStructure 4.2.5 (Rigaku, 2017)'
_computing_structure_refinement 'SHELXL Version 2014/7 (Sheldrick, 2008)'
_computing_structure_solution 'SIR92 (Altomare, et al., 1994)'
_diffrn_ambient_temperature 93
_diffrn_detector_area_resol_mean 7.111
_diffrn_measured_fraction_theta_full 0.982
_diffrn_measured_fraction_theta_max 0.958
_diffrn_measurement_device_type 'Rigaku Saturn724'
_diffrn_measurement_method \w
_diffrn_radiation_type 'Mo K\a'
_diffrn_radiation_wavelength 0.71075
_diffrn_reflns_av_R_equivalents 0.0639
_diffrn_reflns_Laue_measured_fraction_full 0.982
_diffrn_reflns_Laue_measured_fraction_max 0.958
_diffrn_reflns_limit_h_max 15
_diffrn_reflns_limit_h_min -14
_diffrn_reflns_limit_k_max 17
_diffrn_reflns_limit_k_min -17
_diffrn_reflns_limit_l_max 22
_diffrn_reflns_limit_l_min -23
_diffrn_reflns_number 21006
_diffrn_reflns_point_group_measured_fraction_full 0.982
_diffrn_reflns_point_group_measured_fraction_max 0.958
_diffrn_reflns_theta_full 25.242
_diffrn_reflns_theta_max 27.457
_diffrn_reflns_theta_min 3.025
_diffrn_standards_number 0
_exptl_absorpt_coefficient_mu 0.455
_exptl_absorpt_correction_T_max 0.964
_exptl_absorpt_correction_T_min 0.640
_exptl_absorpt_correction_type multi-scan
_exptl_absorpt_process_details 'REQAB (Rigaku, 1998)'
_exptl_crystal_colour red
_exptl_crystal_density_diffrn 1.345
_exptl_crystal_density_method 'not measured'
_exptl_crystal_description prism
_exptl_crystal_F_000 1082.00
_exptl_crystal_recrystallization_method 'Re-crystallisation from solvent: THF/hexane'
_exptl_crystal_size_max 0.090
_exptl_crystal_size_mid 0.090
_exptl_crystal_size_min 0.080
_refine_diff_density_max 1.57
_refine_diff_density_min -1.05
_refine_ls_extinction_method none
_refine_ls_goodness_of_fit_ref 0.906
_refine_ls_hydrogen_treatment constr
_refine_ls_number_parameters 622
_refine_ls_number_reflns 11175
_refine_ls_number_restraints 6
_refine_ls_R_factor_all 0.0720
_refine_ls_R_factor_gt 0.0477
_refine_ls_shift/su_max 0.001
_refine_ls_structure_factor_coef Fsqd
_refine_ls_weighting_details 'w = 1/[\s^2^(Fo^2^)+(0.0496P)^2^] where P=(Fo^2^+2Fc^2^)/3'
_refine_ls_weighting_scheme calc
_refine_ls_wR_factor_gt 0.1182
_refine_ls_wR_factor_ref 0.1276
_reflns_Friedel_coverage 0.000
_reflns_number_gt 6723
_reflns_number_total 11175
_reflns_threshold_expression F^2^>2.0\s(F^2^)
_cod_data_source_file c8cc08384c2.cif
_cod_data_source_block compound4-2THF
_cod_database_code 7122666

loop_
_space_group_symop_id
_space_group_symop_operation_xyz
1 +X,+Y,+Z
2 -X,-Y,-Z

loop_
_atom_site_label
_atom_site_type_symbol
_atom_site_fract_x
_atom_site_fract_y
_atom_site_fract_z
_atom_site_U_iso_or_equiv
_atom_site_adp_type
_atom_site_occupancy
_atom_site_site_symmetry_order
_atom_site_calc_flag
_atom_site_refinement_flags_posn
_atom_site_refinement_flags_adp
_atom_site_refinement_flags_occupancy
Ru1 Ru -0.09616(3) 0.37766(2) 0.83127(2) 0.00934(8) Uani 1 1 d . . .
S1 S 0.0212(2) 0.56590(17) 0.91718(14) 0.0120(4) Uani 0.5 1 d . . P
S2 S -0.01731(19) 0.45714(17) 1.05178(14) 0.0105(4) Uani 0.5 1 d . . P
P1 P 0.10400(8) 0.36613(7) 0.86525(6) 0.01016(19) Uani 1 1 d . . .
P2 P 0.29446(8) 0.60995(7) 1.18995(6) 0.01005(19) Uani 1 1 d . . .
O1 O -0.4415(4) -0.2087(3) 0.7167(3) 0.0779(15) Uani 1 1 d . . .
N1 N -0.1714(3) 0.2105(2) 0.93484(18) 0.0137(6) Uani 1 1 d . . .
H1 H -0.1451 0.2605 0.9821 0.016 Uiso 1 1 calc R U .
N2 N -0.1606(3) 0.2340(2) 0.86616(18) 0.0113(6) Uani 1 1 d . . .
N3 N -0.0432(3) 0.5619(2) 0.74319(19) 0.0153(7) Uani 1 1 d . . .
N4 N -0.0741(3) 0.4561(2) 0.74225(19) 0.0120(6) Uani 1 1 d . . .
C1 C -0.2271(4) 0.1014(3) 0.9235(2) 0.0170(8) Uani 1 1 d . . .
C2 C -0.2531(3) 0.0507(3) 0.8425(2) 0.0159(8) Uani 1 1 d . . .
H5 H -0.2906 -0.0256 0.8157 0.019 Uiso 1 1 calc R U .
C3 C -0.2127(3) 0.1350(3) 0.8074(2) 0.0124(7) Uani 1 1 d . . .
C4 C -0.1679(3) 0.2504(3) 0.7254(2) 0.0112(7) Uani 1 1 d . . .
C5 C -0.2159(3) 0.1432(3) 0.7266(2) 0.0126(7) Uani 1 1 d . . .
C6 C -0.2538(3) 0.0566(3) 0.6561(2) 0.0148(8) Uani 1 1 d . . .
H4 H -0.2873 -0.0166 0.6571 0.018 Uiso 1 1 calc R U .
C7 C -0.2419(3) 0.0789(3) 0.5843(2) 0.0164(8) Uani 1 1 d . . .
C8 C -0.1915(3) 0.1881(3) 0.5843(2) 0.0171(8) Uani 1 1 d . . .
H3 H -0.1820 0.2036 0.5361 0.021 Uiso 1 1 calc R U .
C9 C -0.1547(3) 0.2751(3) 0.6547(2) 0.0129(7) Uani 1 1 d . . .
C10 C -0.1012(3) 0.3923(3) 0.6651(2) 0.0134(7) Uani 1 1 d . . .
C11 C -0.0857(3) 0.4616(3) 0.6153(2) 0.0171(8) Uani 1 1 d . . .
H2 H -0.0967 0.4421 0.5589 0.021 Uiso 1 1 calc R U .
C12 C -0.0502(3) 0.5661(3) 0.6667(2) 0.0161(8) Uani 1 1 d . . .
C13 C -0.2510(4) 0.0570(3) 0.9919(3) 0.0236(9) Uani 1 1 d . . .
C14 C -0.1366(7) 0.0458(7) 1.0446(5) 0.109(3) Uani 1 1 d . U .
H18 H -0.1173 -0.0021 1.0097 0.163 Uiso 1 1 calc R U .
H19 H -0.0639 0.1178 1.0711 0.163 Uiso 1 1 calc R U .
H20 H -0.1539 0.0144 1.0875 0.163 Uiso 1 1 calc R U .
C15 C -0.2837(6) 0.1302(4) 1.0435(4) 0.0608(18) Uani 1 1 d . . .
H15 H -0.3586 0.1362 1.0077 0.091 Uiso 1 1 calc R U .
H16 H -0.3018 0.0994 1.0865 0.091 Uiso 1 1 calc R U .
H17 H -0.2118 0.2028 1.0700 0.091 Uiso 1 1 calc R U .
C16 C -0.3639(7) -0.0542(5) 0.9516(4) 0.098(3) Uani 1 1 d . . .
H21 H -0.4387 -0.0468 0.9171 0.146 Uiso 1 1 calc R U .
H22 H -0.3452 -0.1028 0.9168 0.146 Uiso 1 1 calc R U .
H23 H -0.3809 -0.0849 0.9949 0.146 Uiso 1 1 calc R U .
C17 C -0.0240(4) 0.6732(3) 0.6471(3) 0.0223(9) Uani 1 1 d . . .
C18 C 0.1151(4) 0.7554(4) 0.7019(3) 0.0396(12) Uani 1 1 d . . .
H9 H 0.1320 0.8246 0.6891 0.059 Uiso 1 1 calc R U .
H10 H 0.1298 0.7676 0.7606 0.059 Uiso 1 1 calc R U .
H11 H 0.1720 0.7263 0.6907 0.059 Uiso 1 1 calc R U .
C19 C -0.1106(4) 0.7202(4) 0.6670(3) 0.0354(11) Uani 1 1 d . . .
H6 H -0.0938 0.7894 0.6543 0.053 Uiso 1 1 calc R U .
H7 H -0.1996 0.6685 0.6332 0.053 Uiso 1 1 calc R U .
H8 H -0.0936 0.7326 0.7261 0.053 Uiso 1 1 calc R U .
C20 C -0.0470(5) 0.6586(4) 0.5559(3) 0.0348(11) Uani 1 1 d . . .
H12 H -0.0292 0.7291 0.5454 0.052 Uiso 1 1 calc R U .
H13 H 0.0092 0.6297 0.5432 0.052 Uiso 1 1 calc R U .
H14 H -0.1357 0.6074 0.5206 0.052 Uiso 1 1 calc R U .
C21 C -0.2819(4) -0.0167(3) 0.5076(2) 0.0210(9) Uani 1 1 d . . .
C22 C -0.4230(4) -0.0940(4) 0.4747(3) 0.0499(15) Uani 1 1 d . . .
H24 H -0.4413 -0.1197 0.5195 0.075 Uiso 1 1 calc R U .
H25 H -0.4739 -0.0552 0.4546 0.075 Uiso 1 1 calc R U .
H26 H -0.4444 -0.1565 0.4288 0.075 Uiso 1 1 calc R U .
C23 C -0.2568(6) 0.0214(4) 0.4372(3) 0.0506(15) Uani 1 1 d . . .
H30 H -0.1667 0.0711 0.4571 0.076 Uiso 1 1 calc R U .
H31 H -0.2790 -0.0417 0.3916 0.076 Uiso 1 1 calc R U .
H32 H -0.3085 0.0596 0.4173 0.076 Uiso 1 1 calc R U .
C24 C -0.2057(5) -0.0826(4) 0.5325(3) 0.0447(14) Uani 1 1 d . . .
H27 H -0.2198 -0.1086 0.5781 0.067 Uiso 1 1 calc R U .
H28 H -0.2336 -0.1451 0.4846 0.067 Uiso 1 1 calc R U .
H29 H -0.1150 -0.0359 0.5505 0.067 Uiso 1 1 calc R U .
C25 C -0.0236(7) 0.4708(6) 0.9610(4) 0.0108(14) Uani 0.5 1 d . . P
C26 C 0.1061(3) 0.2483(3) 0.8013(2) 0.0128(7) Uani 1 1 d . . .
C27 C 0.0510(4) 0.1423(3) 0.8061(2) 0.0192(8) Uani 1 1 d . . .
H52 H 0.0119 0.1302 0.8439 0.023 Uiso 1 1 calc R U .
C28 C 0.0526(4) 0.0546(3) 0.7565(3) 0.0244(9) Uani 1 1 d . . .
H53 H 0.0162 -0.0165 0.7612 0.029 Uiso 1 1 calc R U .
C29 C 0.1074(4) 0.0717(3) 0.7008(3) 0.0266(10) Uani 1 1 d . . .
H54 H 0.1102 0.0125 0.6675 0.032 Uiso 1 1 calc R U .
C30 C 0.1584(4) 0.1746(4) 0.6928(3) 0.0292(10) Uani 1 1 d . . .
H55 H 0.1941 0.1853 0.6531 0.035 Uiso 1 1 calc R U .
C31 C 0.1577(4) 0.2625(3) 0.7425(3) 0.0247(9) Uani 1 1 d . . .
H56 H 0.1926 0.3328 0.7364 0.030 Uiso 1 1 calc R U .
C32 C 0.2425(3) 0.4801(3) 0.8672(2) 0.0144(8) Uani 1 1 d . . .
C33 C 0.2336(4) 0.5664(3) 0.8390(3) 0.0263(10) Uani 1 1 d . . .
H47 H 0.1539 0.5692 0.8183 0.032 Uiso 1 1 calc R U .
C34 C 0.3417(4) 0.6496(3) 0.8408(3) 0.0313(11) Uani 1 1 d . . .
H48 H 0.3346 0.7084 0.8214 0.038 Uiso 1 1 calc R U .
C35 C 0.4577(4) 0.6470(3) 0.8703(3) 0.0248(9) Uani 1 1 d . . .
H49 H 0.5303 0.7031 0.8706 0.030 Uiso 1 1 calc R U .
C36 C 0.4677(4) 0.5615(3) 0.8998(2) 0.0206(9) Uani 1 1 d . . .
H50 H 0.5478 0.5596 0.9208 0.025 Uiso 1 1 calc R U .
C37 C 0.3614(3) 0.4787(3) 0.8987(2) 0.0184(8) Uani 1 1 d . . .
H51 H 0.3694 0.4210 0.9194 0.022 Uiso 1 1 calc R U .
C38 C 0.1701(3) 0.3656(3) 0.9746(2) 0.0129(7) Uani 1 1 d . . .
C39 C 0.2241(3) 0.4684(3) 1.0342(2) 0.0113(7) Uani 1 1 d . . .
H43 H 0.2357 0.5312 1.0161 0.014 Uiso 1 1 calc R U .
C40 C 0.2610(3) 0.4808(3) 1.1189(2) 0.0110(7) Uani 1 1 d . . .
C41 C 0.2471(3) 0.3880(3) 1.1451(2) 0.0154(8) Uani 1 1 d . . .
H46 H 0.2699 0.3944 1.2025 0.018 Uiso 1 1 calc R U .
C42 C 0.2005(4) 0.2873(3) 1.0880(3) 0.0234(9) Uani 1 1 d . . .
H45 H 0.1956 0.2255 1.1067 0.028 Uiso 1 1 calc R U .
C43 C 0.1607(4) 0.2755(3) 1.0033(2) 0.0228(9) Uani 1 1 d . . .
H44 H 0.1267 0.2054 0.9646 0.027 Uiso 1 1 calc R U .
C44 C 0.4109(3) 0.7176(3) 1.1688(2) 0.0128(7) Uani 1 1 d . . .
C45 C 0.4571(3) 0.8251(3) 1.2193(2) 0.0154(8) Uani 1 1 d . . .
H38 H 0.4229 0.8389 1.2583 0.018 Uiso 1 1 calc R U .
C46 C 0.5522(4) 0.9115(3) 1.2127(2) 0.0209(9) Uani 1 1 d . . .
H39 H 0.5818 0.9836 1.2470 0.025 Uiso 1 1 calc R U .
C47 C 0.6036(4) 0.8928(3) 1.1566(3) 0.0227(9) Uani 1 1 d . . .
H40 H 0.6679 0.9518 1.1518 0.027 Uiso 1 1 calc R U .
C48 C 0.5600(4) 0.7868(3) 1.1072(3) 0.0220(9) Uani 1 1 d . . .
H41 H 0.5962 0.7733 1.0693 0.026 Uiso 1 1 calc R U .
C49 C 0.4640(3) 0.7004(3) 1.1126(2) 0.0179(8) Uani 1 1 d . . .
H42 H 0.4341 0.6287 1.0776 0.021 Uiso 1 1 calc R U .
C50 C 0.4042(3) 0.6089(3) 1.2884(2) 0.0142(8) Uani 1 1 d . . .
C51 C 0.3685(4) 0.5918(3) 1.3530(2) 0.0225(9) Uani 1 1 d . . .
H33 H 0.2855 0.5809 1.3474 0.027 Uiso 1 1 calc R U .
C52 C 0.4534(4) 0.5904(4) 1.4265(3) 0.0270(10) Uani 1 1 d . . .
H34 H 0.4285 0.5801 1.4709 0.032 Uiso 1 1 calc R U .
C53 C 0.5739(4) 0.6042(3) 1.4346(3) 0.0239(9) Uani 1 1 d . . .
H35 H 0.6322 0.6041 1.4847 0.029 Uiso 1 1 calc R U .
C54 C 0.6086(4) 0.6179(4) 1.3694(3) 0.0262(10) Uani 1 1 d . . .
H36 H 0.6903 0.6253 1.3743 0.031 Uiso 1 1 calc R U .
C55 C 0.5259(4) 0.6210(3) 1.2973(3) 0.0226(9) Uani 1 1 d . . .
H37 H 0.5516 0.6315 1.2532 0.027 Uiso 1 1 calc R U .
C56 C -0.4852(5) -0.3213(4) 0.6748(4) 0.0571(17) Uani 1 1 d . . .
H57 H -0.4679 -0.3612 0.7154 0.069 Uiso 1 1 calc R U .
H58 H -0.4423 -0.3296 0.6376 0.069 Uiso 1 1 calc R U .
C57 C -0.6296(5) -0.3652(4) 0.6240(3) 0.0446(13) Uani 1 1 d . . .
H59 H -0.6606 -0.4254 0.5729 0.053 Uiso 1 1 calc R U .
H60 H -0.6781 -0.3905 0.6575 0.053 Uiso 1 1 calc R U .
C58 C -0.6373(5) -0.2651(4) 0.6043(3) 0.0406(12) Uani 1 1 d . . .
H61 H -0.6179 -0.2559 0.5554 0.049 Uiso 1 1 calc R U .
H62 H -0.7224 -0.2681 0.5936 0.049 Uiso 1 1 calc R U .
C59 C -0.5373(5) -0.1752(4) 0.6821(4) 0.0463(14) Uani 1 1 d . . .
H63 H -0.5013 -0.1068 0.6688 0.056 Uiso 1 1 calc R U .
H64 H -0.5745 -0.1621 0.7220 0.056 Uiso 1 1 calc R U .

loop_
_atom_site_aniso_label
_atom_site_aniso_U_11
_atom_site_aniso_U_22
_atom_site_aniso_U_33
_atom_site_aniso_U_23
_atom_site_aniso_U_13
_atom_site_aniso_U_12
Ru1 0.00944(15) 0.00972(14) 0.00671(14) 0.00046(11) 0.00211(11) 0.00376(11)
S1 0.0132(10) 0.0090(10) 0.0106(11) 0.0004(9) 0.0031(9) 0.0039(8)
S2 0.0132(10) 0.0101(11) 0.0055(11) 0.0003(8) 0.0018(9) 0.0050(8)
P1 0.0115(5) 0.0103(4) 0.0086(4) 0.0010(4) 0.0036(4) 0.0059(4)
P2 0.0082(5) 0.0114(4) 0.0075(4) 0.0017(4) 0.0016(4) 0.0029(4)
O1 0.049(2) 0.041(2) 0.086(3) -0.022(2) -0.022(2) 0.021(2)
N1 0.0178(16) 0.0138(15) 0.0074(15) 0.0014(12) 0.0049(13) 0.0055(13)
N2 0.0119(15) 0.0147(15) 0.0080(14) 0.0037(12) 0.0046(12) 0.0057(13)
N3 0.0137(16) 0.0159(16) 0.0151(16) 0.0045(13) 0.0044(13) 0.0067(13)
N4 0.0092(15) 0.0147(15) 0.0125(15) 0.0035(13) 0.0039(13) 0.0062(13)
C1 0.019(2) 0.0183(19) 0.017(2) 0.0073(16) 0.0090(17) 0.0091(17)
C2 0.017(2) 0.0109(18) 0.0167(19) 0.0037(15) 0.0063(16) 0.0032(15)
C3 0.0087(18) 0.0126(17) 0.0135(18) -0.0006(14) 0.0034(15) 0.0052(15)
C4 0.0100(18) 0.0179(19) 0.0078(17) 0.0007(14) 0.0029(14) 0.0104(15)
C5 0.0104(18) 0.0153(18) 0.0110(18) 0.0009(15) 0.0044(15) 0.0057(15)
C6 0.0132(19) 0.0101(17) 0.0144(19) -0.0026(15) 0.0017(15) 0.0042(15)
C7 0.018(2) 0.0174(19) 0.0109(18) 0.0001(15) 0.0030(16) 0.0092(17)
C8 0.020(2) 0.022(2) 0.0093(18) 0.0020(16) 0.0050(16) 0.0110(17)
C9 0.0122(18) 0.0150(18) 0.0086(17) 0.0006(14) 0.0012(15) 0.0067(15)
C10 0.0134(18) 0.0189(19) 0.0095(17) 0.0032(15) 0.0056(15) 0.0085(16)
C11 0.017(2) 0.023(2) 0.0126(18) 0.0062(16) 0.0068(16) 0.0096(17)
C12 0.0120(19) 0.023(2) 0.0155(19) 0.0092(16) 0.0056(16) 0.0093(16)
C13 0.033(2) 0.025(2) 0.023(2) 0.0146(18) 0.0173(19) 0.0143(19)
C14 0.099(5) 0.222(9) 0.104(6) 0.142(7) 0.071(5) 0.110(6)
C15 0.124(5) 0.047(3) 0.054(4) 0.030(3) 0.071(4) 0.046(4)
C16 0.151(7) 0.043(4) 0.045(4) 0.002(3) 0.062(4) -0.029(4)
C17 0.025(2) 0.020(2) 0.019(2) 0.0097(17) 0.0068(18) 0.0071(18)
C18 0.036(3) 0.031(3) 0.040(3) 0.021(2) 0.008(2) 0.004(2)
C19 0.042(3) 0.027(2) 0.041(3) 0.013(2) 0.013(2) 0.021(2)
C20 0.052(3) 0.032(3) 0.026(2) 0.019(2) 0.016(2) 0.020(2)
C21 0.023(2) 0.024(2) 0.0113(19) -0.0025(16) 0.0028(17) 0.0126(18)
C22 0.032(3) 0.046(3) 0.036(3) -0.024(3) 0.005(2) 0.002(2)
C23 0.092(4) 0.033(3) 0.019(2) -0.004(2) 0.025(3) 0.023(3)
C24 0.063(3) 0.044(3) 0.022(2) -0.008(2) 0.004(2) 0.038(3)
C25 0.011(4) 0.011(4) 0.012(4) 0.002(3) 0.007(3) 0.005(3)
C26 0.0129(18) 0.0159(18) 0.0096(17) 0.0003(14) 0.0025(15) 0.0094(16)
C27 0.023(2) 0.020(2) 0.0122(19) 0.0006(16) 0.0048(17) 0.0102(18)
C28 0.027(2) 0.016(2) 0.022(2) -0.0018(17) 0.0028(19) 0.0100(18)
C29 0.024(2) 0.023(2) 0.026(2) -0.0072(18) 0.0060(19) 0.0139(19)
C30 0.033(3) 0.035(3) 0.020(2) -0.0021(19) 0.017(2) 0.014(2)
C31 0.033(2) 0.020(2) 0.022(2) 0.0036(18) 0.0137(19) 0.0107(19)
C32 0.0107(18) 0.0162(19) 0.0132(18) -0.0009(15) 0.0047(15) 0.0051(15)
C33 0.011(2) 0.024(2) 0.037(3) 0.009(2) 0.0031(19) 0.0068(18)
C34 0.020(2) 0.024(2) 0.055(3) 0.020(2) 0.014(2) 0.0119(19)
C35 0.018(2) 0.021(2) 0.030(2) 0.0062(18) 0.0099(19) 0.0028(18)
C36 0.0104(19) 0.032(2) 0.019(2) 0.0043(18) 0.0066(16) 0.0103(18)
C37 0.016(2) 0.023(2) 0.019(2) 0.0068(17) 0.0075(17) 0.0113(17)
C38 0.0072(18) 0.0185(19) 0.0103(18) -0.0009(15) 0.0005(14) 0.0074(15)
C39 0.0053(17) 0.0142(18) 0.0144(18) 0.0050(15) 0.0041(14) 0.0040(14)
C40 0.0070(17) 0.0155(18) 0.0099(17) -0.0005(14) 0.0023(14) 0.0072(15)
C41 0.0141(19) 0.0194(19) 0.0100(18) 0.0039(15) 0.0012(15) 0.0081(16)
C42 0.033(2) 0.016(2) 0.019(2) 0.0077(17) 0.0063(19) 0.0114(18)
C43 0.033(2) 0.016(2) 0.016(2) 0.0012(16) 0.0046(18) 0.0131(18)
C44 0.0104(18) 0.0166(18) 0.0089(17) 0.0020(15) 0.0016(15) 0.0059(15)
C45 0.0119(19) 0.0173(19) 0.0140(19) 0.0028(15) 0.0031(15) 0.0062(16)
C46 0.019(2) 0.017(2) 0.018(2) 0.0031(17) 0.0021(17) 0.0057(17)
C47 0.020(2) 0.019(2) 0.023(2) 0.0093(18) 0.0080(18) 0.0032(17)
C48 0.020(2) 0.026(2) 0.020(2) 0.0077(18) 0.0120(18) 0.0073(18)
C49 0.017(2) 0.0176(19) 0.0154(19) 0.0050(16) 0.0046(16) 0.0051(16)
C50 0.0136(19) 0.0121(18) 0.0100(18) 0.0006(14) -0.0002(15) 0.0040(15)
C51 0.021(2) 0.036(2) 0.015(2) 0.0104(18) 0.0074(17) 0.0153(19)
C52 0.033(3) 0.039(3) 0.014(2) 0.0123(19) 0.0089(19) 0.019(2)
C53 0.022(2) 0.025(2) 0.016(2) 0.0055(17) -0.0025(17) 0.0103(18)
C54 0.013(2) 0.035(3) 0.028(2) 0.012(2) 0.0035(18) 0.0111(19)
C55 0.015(2) 0.033(2) 0.022(2) 0.0093(19) 0.0084(18) 0.0126(19)
C56 0.056(4) 0.045(3) 0.053(4) -0.004(3) 0.000(3) 0.031(3)
C57 0.050(3) 0.039(3) 0.038(3) 0.007(2) 0.013(3) 0.019(3)
C58 0.035(3) 0.044(3) 0.043(3) 0.014(3) 0.014(2) 0.018(3)
C59 0.039(3) 0.034(3) 0.060(4) 0.007(3) 0.015(3) 0.017(3)

loop_
_atom_type_symbol
_atom_type_description
_atom_type_scat_dispersion_real
_atom_type_scat_dispersion_imag
_atom_type_scat_source
C C 0.0033 0.0016
;
International Tables for Crystallography
(Vol. C, Tables 4.2.6.8 and 6.1.1.4)
;
H H 0.0000 0.0000
;
International Tables for Crystallography
(Vol. C, Table 6.1.1.4)
;
N N 0.0061 0.0033
;
International Tables for Crystallography
(Vol. C, Tables 4.2.6.8 and 6.1.1.4)
;
P P 0.1023 0.0942
;
International Tables for Crystallography
(Vol. C, Tables 4.2.6.8 and 6.1.1.4)
;
Ru Ru -1.2594 0.8363
;
International Tables for Crystallography
(Vol. C, Tables 4.2.6.8 and 6.1.1.4)
;
S S 0.1246 0.1234
;
International Tables for Crystallography
(Vol. C, Tables 4.2.6.8 and 6.1.1.4)
;
O O 0.0106 0.0060
;
International Tables for Crystallography
(Vol. C, Tables 4.2.6.8 and 6.1.1.4)
;

loop_
_geom_angle_atom_site_label_1
_geom_angle_atom_site_label_2
_geom_angle_atom_site_label_3
_geom_angle
_geom_angle_site_symmetry_1
_geom_angle_site_symmetry_3
C4 Ru1 N4 76.97(14) . .
C4 Ru1 N2 74.53(14) . .
N4 Ru1 N2 151.43(12) . .
C4 Ru1 C25 161.7(2) . .
N4 Ru1 C25 120.8(2) . .
N2 Ru1 C25 87.8(2) . .
C4 Ru1 S1 155.37(12) . .
N4 Ru1 S1 79.19(11) . .
N2 Ru1 S1 129.35(11) . .
C25 Ru1 S1 41.6(2) . .
C4 Ru1 P1 87.30(9) . .
N4 Ru1 P1 93.76(8) . .
N2 Ru1 P1 86.82(8) . .
C25 Ru1 P1 87.23(18) . .
S1 Ru1 P1 88.17(6) . .
C4 Ru1 S2 169.99(11) . 2_567
N4 Ru1 S2 95.48(11) . 2_567
N2 Ru1 S2 113.05(11) . 2_567
C25 Ru1 S2 25.4(2) . 2_567
S1 Ru1 S2 16.29(5) . 2_567
P1 Ru1 S2 86.64(6) . 2_567
C4 Ru1 P2 96.25(9) . 2_567
N4 Ru1 P2 90.73(8) . 2_567
N2 Ru1 P2 90.48(8) . 2_567
C25 Ru1 P2 88.24(18) . 2_567
S1 Ru1 P2 90.13(6) . 2_567
P1 Ru1 P2 174.81(3) . 2_567
S2 Ru1 P2 90.35(6) 2_567 2_567
S2 S1 C25 21.4(3) 2_567 .
S2 S1 C25 13.2(3) 2_567 2_567
C25 S1 C25 34.0(4) . 2_567
S2 S1 Ru1 82.4(3) 2_567 .
C25 S1 Ru1 61.3(2) . .
C25 S1 Ru1 95.3(2) 2_567 .
S1 S2 C25 144.7(5) 2_567 2_567
S1 S2 C25 161.3(4) 2_567 .
C25 S2 C25 53.1(6) 2_567 .
S1 S2 S2 174.7(4) 2_567 2_567
C25 S2 S2 32.9(4) 2_567 2_567
C25 S2 S2 20.2(3) . 2_567
S1 S2 Ru1 81.3(3) 2_567 2_567
C25 S2 Ru1 63.8(4) 2_567 2_567
C25 S2 Ru1 116.9(3) . 2_567
S2 S2 Ru1 96.72(13) 2_567 2_567
C26 P1 C32 101.12(17) . .
C26 P1 C38 106.00(16) . .
C32 P1 C38 99.34(17) . .
C26 P1 Ru1 117.88(11) . .
C32 P1 Ru1 119.48(12) . .
C38 P1 Ru1 110.73(11) . .
C40 P2 C50 100.73(16) . .
C40 P2 C44 105.40(17) . .
C50 P2 C44 98.37(17) . .
C40 P2 Ru1 109.12(11) . 2_567
C50 P2 Ru1 125.14(12) . 2_567
C44 P2 Ru1 115.68(12) . 2_567
C59 O1 C56 109.3(4) . .
N2 N1 C1 113.0(3) . .
N2 N1 H1 123.5 . .
C1 N1 H1 123.5 . .
N1 N2 C3 105.1(3) . .
N1 N2 Ru1 136.3(2) . .
C3 N2 Ru1 118.6(2) . .
C12 N3 N4 107.1(3) . .
N3 N4 C10 110.4(3) . .
N3 N4 Ru1 132.2(2) . .
C10 N4 Ru1 117.3(2) . .
N1 C1 C2 106.2(3) . .
N1 C1 C13 121.8(3) . .
C2 C1 C13 132.0(4) . .
C1 C2 C3 106.3(3) . .
C1 C2 H5 126.9 . .
C3 C2 H5 126.9 . .
N2 C3 C2 109.5(3) . .
N2 C3 C5 113.4(3) . .
C2 C3 C5 137.0(3) . .
C5 C4 C9 121.0(3) . .
C5 C4 Ru1 120.8(3) . .
C9 C4 Ru1 117.9(3) . .
C4 C5 C6 120.6(3) . .
C4 C5 C3 112.6(3) . .
C6 C5 C3 126.6(3) . .
C7 C6 C5 119.7(3) . .
C7 C6 H4 120.2 . .
C5 C6 H4 120.2 . .
C6 C7 C8 119.2(3) . .
C6 C7 C21 119.3(3) . .
C8 C7 C21 121.6(3) . .
C7 C8 C9 121.3(3) . .
C7 C8 H3 119.4 . .
C9 C8 H3 119.4 . .
C4 C9 C8 118.3(3) . .
C4 C9 C10 113.4(3) . .
C8 C9 C10 128.2(3) . .
N4 C10 C11 106.9(3) . .
N4 C10 C9 113.8(3) . .
C11 C10 C9 138.4(3) . .
C10 C11 C12 105.4(3) . .
C10 C11 H2 127.3 . .
C12 C11 H2 127.3 . .
N3 C12 C11 110.1(3) . .
N3 C12 C17 119.9(3) . .
C11 C12 C17 129.9(3) . .
C14 C13 C15 111.0(5) . .
C14 C13 C1 109.9(4) . .
C15 C13 C1 110.2(3) . .
C14 C13 C16 109.5(5) . .
C15 C13 C16 108.2(5) . .
C1 C13 C16 108.0(4) . .
C13 C14 H18 109.5 . .
C13 C14 H19 109.5 . .
H18 C14 H19 109.5 . .
C13 C14 H20 109.5 . .
H18 C14 H20 109.5 . .
H19 C14 H20 109.5 . .
C13 C15 H15 109.5 . .
C13 C15 H16 109.5 . .
H15 C15 H16 109.5 . .
C13 C15 H17 109.5 . .
H15 C15 H17 109.5 . .
H16 C15 H17 109.5 . .
C13 C16 H21 109.5 . .
C13 C16 H22 109.5 . .
H21 C16 H22 109.5 . .
C13 C16 H23 109.5 . .
H21 C16 H23 109.5 . .
H22 C16 H23 109.5 . .
C12 C17 C20 111.6(3) . .
C12 C17 C19 109.3(3) . .
C20 C17 C19 109.2(3) . .
C12 C17 C18 109.5(3) . .
C20 C17 C18 108.9(4) . .
C19 C17 C18 108.2(4) . .
C17 C18 H9 109.5 . .
C17 C18 H10 109.5 . .
H9 C18 H10 109.5 . .
C17 C18 H11 109.5 . .
H9 C18 H11 109.5 . .
H10 C18 H11 109.5 . .
C17 C19 H6 109.5 . .
C17 C19 H7 109.5 . .
H6 C19 H7 109.5 . .
C17 C19 H8 109.5 . .
H6 C19 H8 109.5 . .
H7 C19 H8 109.5 . .
C17 C20 H12 109.5 . .
C17 C20 H13 109.5 . .
H12 C20 H13 109.5 . .
C17 C20 H14 109.5 . .
H12 C20 H14 109.5 . .
H13 C20 H14 109.5 . .
C23 C21 C22 108.2(4) . .
C23 C21 C24 107.4(4) . .
C22 C21 C24 107.9(4) . .
C23 C21 C7 112.6(4) . .
C22 C21 C7 111.2(3) . .
C24 C21 C7 109.4(3) . .
C21 C22 H24 109.5 . .
C21 C22 H25 109.5 . .
H24 C22 H25 109.5 . .
C21 C22 H26 109.5 . .
H24 C22 H26 109.5 . .
H25 C22 H26 109.5 . .
C21 C23 H30 109.5 . .
C21 C23 H31 109.5 . .
H30 C23 H31 109.5 . .
C21 C23 H32 109.5 . .
H30 C23 H32 109.5 . .
H31 C23 H32 109.5 . .
C21 C24 H27 109.5 . .
C21 C24 H28 109.5 . .
H27 C24 H28 109.5 . .
C21 C24 H29 109.5 . .
H27 C24 H29 109.5 . .
H28 C24 H29 109.5 . .
S2 C25 C25 87.6(8) 2_567 2_567
S2 C25 S2 126.9(6) 2_567 .
C25 C25 S2 39.3(5) 2_567 .
S2 C25 S1 13.9(2) 2_567 .
C25 C25 S1 101.4(7) 2_567 .
S2 C25 S1 140.7(5) . .
S2 C25 Ru1 90.8(4) 2_567 .
C25 C25 Ru1 178.0(9) 2_567 .
S2 C25 Ru1 142.3(4) . .
S1 C25 Ru1 77.1(3) . .
S2 C25 S1 132.2(5) 2_567 2_567
C25 C25 S1 44.6(5) 2_567 2_567
S2 C25 S1 5.48(12) . 2_567
S1 C25 S1 146.0(4) . 2_567
Ru1 C25 S1 136.9(4) . 2_567
C31 C26 C27 117.8(3) . .
C31 C26 P1 119.6(3) . .
C27 C26 P1 122.4(3) . .
C28 C27 C26 121.4(4) . .
C28 C27 H52 119.3 . .
C26 C27 H52 119.3 . .
C29 C28 C27 119.4(4) . .
C29 C28 H53 120.3 . .
C27 C28 H53 120.3 . .
C28 C29 C30 120.4(4) . .
C28 C29 H54 119.8 . .
C30 C29 H54 119.8 . .
C29 C30 C31 120.3(4) . .
C29 C30 H55 119.8 . .
C31 C30 H55 119.8 . .
C30 C31 C26 120.6(4) . .
C30 C31 H56 119.7 . .
C26 C31 H56 119.7 . .
C33 C32 C37 118.8(3) . .
C33 C32 P1 122.9(3) . .
C37 C32 P1 118.2(3) . .
C32 C33 C34 120.3(4) . .
C32 C33 H47 119.9 . .
C34 C33 H47 119.9 . .
C35 C34 C33 120.8(4) . .
C35 C34 H48 119.6 . .
C33 C34 H48 119.6 . .
C34 C35 C36 119.3(4) . .
C34 C35 H49 120.4 . .
C36 C35 H49 120.4 . .
C37 C36 C35 120.6(3) . .
C37 C36 H50 119.7 . .
C35 C36 H50 119.7 . .
C36 C37 C32 120.3(4) . .
C36 C37 H51 119.9 . .
C32 C37 H51 119.9 . .
C43 C38 C39 117.8(3) . .
C43 C38 P1 127.7(3) . .
C39 C38 P1 114.2(3) . .
C40 C39 C38 122.0(3) . .
C40 C39 H43 119.0 . .
C38 C39 H43 119.0 . .
C39 C40 C41 118.5(3) . .
C39 C40 P2 119.3(3) . .
C41 C40 P2 121.0(3) . .
C42 C41 C40 120.3(3) . .
C42 C41 H46 119.8 . .
C40 C41 H46 119.8 . .
C41 C42 C43 120.6(4) . .
C41 C42 H45 119.7 . .
C43 C42 H45 119.7 . .
C42 C43 C38 120.6(4) . .
C42 C43 H44 119.7 . .
C38 C43 H44 119.7 . .
C49 C44 C45 117.9(3) . .
C49 C44 P2 125.6(3) . .
C45 C44 P2 116.3(3) . .
C46 C45 C44 120.9(3) . .
C46 C45 H38 119.5 . .
C44 C45 H38 119.5 . .
C47 C46 C45 120.3(4) . .
C47 C46 H39 119.8 . .
C45 C46 H39 119.8 . .
C46 C47 C48 119.3(4) . .
C46 C47 H40 120.3 . .
C48 C47 H40 120.3 . .
C47 C48 C49 120.6(4) . .
C47 C48 H41 119.7 . .
C49 C48 H41 119.7 . .
C48 C49 C44 120.9(4) . .
C48 C49 H42 119.5 . .
C44 C49 H42 119.5 . .
C51 C50 C55 118.4(3) . .
C51 C50 P2 122.0(3) . .
C55 C50 P2 119.5(3) . .
C50 C51 C52 120.7(4) . .
C50 C51 H33 119.7 . .
C52 C51 H33 119.7 . .
C53 C52 C51 120.0(4) . .
C53 C52 H34 120.0 . .
C51 C52 H34 120.0 . .
C54 C53 C52 119.6(4) . .
C54 C53 H35 120.2 . .
C52 C53 H35 120.2 . .
C53 C54 C55 120.6(4) . .
C53 C54 H36 119.7 . .
C55 C54 H36 119.7 . .
C54 C55 C50 120.7(4) . .
C54 C55 H37 119.7 . .
C50 C55 H37 119.7 . .
O1 C56 C57 105.8(4) . .
O1 C56 H57 110.6 . .
C57 C56 H57 110.6 . .
O1 C56 H58 110.6 . .
C57 C56 H58 110.6 . .
H57 C56 H58 108.7 . .
C58 C57 C56 100.9(4) . .
C58 C57 H59 111.6 . .
C56 C57 H59 111.6 . .
C58 C57 H60 111.6 . .
C56 C57 H60 111.6 . .
H59 C57 H60 109.4 . .
C59 C58 C57 102.6(4) . .
C59 C58 H61 111.2 . .
C57 C58 H61 111.2 . .
C59 C58 H62 111.2 . .
C57 C58 H62 111.2 . .
H61 C58 H62 109.2 . .
O1 C59 C58 107.3(4) . .
O1 C59 H63 110.3 . .
C58 C59 H63 110.3 . .
O1 C59 H64 110.3 . .
C58 C59 H64 110.3 . .
H63 C59 H64 108.5 . .

loop_
_geom_bond_atom_site_label_1
_geom_bond_atom_site_label_2
_geom_bond_distance
_geom_bond_site_symmetry_2
Ru1 C4 2.052(4) .
Ru1 N4 2.088(3) .
Ru1 N2 2.125(3) .
Ru1 C25 2.174(7) .
Ru1 S1 2.415(3) .
Ru1 P1 2.4167(19) .
Ru1 S2 2.422(2) 2_567
Ru1 P2 2.426(2) 2_567
S1 S2 0.686(2) 2_567
S1 C25 1.647(8) .
S1 C25 2.298(8) 2_567
S2 S1 0.686(2) 2_567
S2 C25 1.039(8) 2_567
S2 C25 1.638(8) .
S2 S2 2.411(5) 2_567
S2 Ru1 2.422(2) 2_567
P1 C26 1.846(4) .
P1 C32 1.849(4) .
P1 C38 1.858(4) .
P2 C40 1.840(4) .
P2 C50 1.846(4) .
P2 C44 1.846(4) .
P2 Ru1 2.426(2) 2_567
O1 C59 1.415(6) .
O1 C56 1.428(6) .
N1 N2 1.348(4) .
N1 C1 1.361(5) .
N1 H1 0.8800 .
N2 C3 1.368(4) .
N3 C12 1.350(5) .
N3 N4 1.365(4) .
N4 C10 1.377(4) .
C1 C2 1.380(5) .
C1 C13 1.512(5) .
C2 C3 1.415(5) .
C2 H5 0.9500 .
C3 C5 1.451(5) .
C4 C5 1.388(5) .
C4 C9 1.399(5) .
C5 C6 1.408(5) .
C6 C7 1.401(5) .
C6 H4 0.9500 .
C7 C8 1.409(5) .
C7 C21 1.547(5) .
C8 C9 1.413(5) .
C8 H3 0.9500 .
C9 C10 1.466(5) .
C10 C11 1.406(5) .
C11 C12 1.411(5) .
C11 H2 0.9500 .
C12 C17 1.515(5) .
C13 C14 1.498(7) .
C13 C15 1.507(6) .
C13 C16 1.516(7) .
C14 H18 0.9800 .
C14 H19 0.9800 .
C14 H20 0.9800 .
C15 H15 0.9800 .
C15 H16 0.9800 .
C15 H17 0.9800 .
C16 H21 0.9800 .
C16 H22 0.9800 .
C16 H23 0.9800 .
C17 C20 1.524(6) .
C17 C19 1.533(6) .
C17 C18 1.542(6) .
C18 H9 0.9800 .
C18 H10 0.9800 .
C18 H11 0.9800 .
C19 H6 0.9800 .
C19 H7 0.9800 .
C19 H8 0.9800 .
C20 H12 0.9800 .
C20 H13 0.9800 .
C20 H14 0.9800 .
C21 C23 1.513(6) .
C21 C22 1.529(6) .
C21 C24 1.539(5) .
C22 H24 0.9800 .
C22 H25 0.9800 .
C22 H26 0.9800 .
C23 H30 0.9800 .
C23 H31 0.9800 .
C23 H32 0.9800 .
C24 H27 0.9800 .
C24 H28 0.9800 .
C24 H29 0.9800 .
C25 S2 1.039(8) 2_567
C25 C25 1.311(13) 2_567
C25 S1 2.298(8) 2_567
C26 C31 1.395(5) .
C26 C27 1.403(5) .
C27 C28 1.392(5) .
C27 H52 0.9500 .
C28 C29 1.376(6) .
C28 H53 0.9500 .
C29 C30 1.382(6) .
C29 H54 0.9500 .
C30 C31 1.390(5) .
C30 H55 0.9500 .
C31 H56 0.9500 .
C32 C33 1.386(5) .
C32 C37 1.400(5) .
C33 C34 1.401(6) .
C33 H47 0.9500 .
C34 C35 1.372(5) .
C34 H48 0.9500 .
C35 C36 1.390(5) .
C35 H49 0.9500 .
C36 C37 1.390(5) .
C36 H50 0.9500 .
C37 H51 0.9500 .
C38 C43 1.396(5) .
C38 C39 1.408(5) .
C39 C40 1.392(5) .
C39 H43 0.9500 .
C40 C41 1.402(5) .
C41 C42 1.382(5) .
C41 H46 0.9500 .
C42 C43 1.392(5) .
C42 H45 0.9500 .
C43 H44 0.9500 .
C44 C49 1.396(5) .
C44 C45 1.408(5) .
C45 C46 1.394(5) .
C45 H38 0.9500 .
C46 C47 1.384(5) .
C46 H39 0.9500 .
C47 C48 1.391(5) .
C47 H40 0.9500 .
C48 C49 1.391(5) .
C48 H41 0.9500 .
C49 H42 0.9500 .
C50 C51 1.384(5) .
C50 C55 1.403(5) .
C51 C52 1.397(5) .
C51 H33 0.9500 .
C52 C53 1.386(6) .
C52 H34 0.9500 .
C53 C54 1.378(6) .
C53 H35 0.9500 .
C54 C55 1.379(5) .
C54 H36 0.9500 .
C55 H37 0.9500 .
C56 C57 1.545(7) .
C56 H57 0.9900 .
C56 H58 0.9900 .
C57 C58 1.503(6) .
C57 H59 0.9900 .
C57 H60 0.9900 .
C58 C59 1.502(7) .
C58 H61 0.9900 .
C58 H62 0.9900 .
C59 H63 0.9900 .
C59 H64 0.9900 .

loop_
_geom_hbond_atom_site_label_D
_geom_hbond_atom_site_label_H
_geom_hbond_atom_site_label_A
_geom_hbond_site_symmetry_A
_geom_hbond_distance_DA
_geom_hbond_distance_DH
_geom_hbond_distance_HA
_geom_hbond_angle_DHA
_geom_hbond_publ_flag
N1 H1 S1 2_567 3.186(4) 0.880 2.362 156.0 no
N1 H1 S2 . 3.187(4) 0.880 2.454 141.1 no

loop_
_geom_torsion_atom_site_label_1
_geom_torsion_atom_site_label_2
_geom_torsion_atom_site_label_3
_geom_torsion_atom_site_label_4
_geom_torsion
_geom_torsion_site_symmetry_1
_geom_torsion_site_symmetry_4
C1 N1 N2 C3 0.3(4) . .
C1 N1 N2 Ru1 176.3(2) . .
C12 N3 N4 C10 0.0(4) . .
C12 N3 N4 Ru1 -176.2(2) . .
N2 N1 C1 C2 0.6(4) . .
N2 N1 C1 C13 -178.7(3) . .
N1 C1 C2 C3 -1.3(4) . .
C13 C1 C2 C3 177.9(4) . .
N1 N2 C3 C2 -1.2(4) . .
Ru1 N2 C3 C2 -178.0(2) . .
N1 N2 C3 C5 177.1(3) . .
Ru1 N2 C3 C5 0.2(4) . .
C1 C2 C3 N2 1.6(4) . .
C1 C2 C3 C5 -176.0(4) . .
C9 C4 C5 C6 -0.7(5) . .
Ru1 C4 C5 C6 -173.9(2) . .
C9 C4 C5 C3 175.4(3) . .
Ru1 C4 C5 C3 2.2(4) . .
N2 C3 C5 C4 -1.4(4) . .
C2 C3 C5 C4 176.1(4) . .
N2 C3 C5 C6 174.4(3) . .
C2 C3 C5 C6 -8.1(7) . .
C4 C5 C6 C7 0.6(5) . .
C3 C5 C6 C7 -174.9(3) . .
C5 C6 C7 C8 0.2(5) . .
C5 C6 C7 C21 179.1(3) . .
C6 C7 C8 C9 -1.0(5) . .
C21 C7 C8 C9 -179.8(3) . .
C5 C4 C9 C8 -0.1(5) . .
Ru1 C4 C9 C8 173.4(2) . .
C5 C4 C9 C10 -179.3(3) . .
Ru1 C4 C9 C10 -5.9(4) . .
C7 C8 C9 C4 0.9(5) . .
C7 C8 C9 C10 -180.0(3) . .
N3 N4 C10 C11 0.4(4) . .
Ru1 N4 C10 C11 177.2(2) . .
N3 N4 C10 C9 -170.9(3) . .
Ru1 N4 C10 C9 5.9(4) . .
C4 C9 C10 N4 -0.1(4) . .
C8 C9 C10 N4 -179.3(3) . .
C4 C9 C10 C11 -167.5(4) . .
C8 C9 C10 C11 13.3(7) . .
N4 C10 C11 C12 -0.6(4) . .
C9 C10 C11 C12 167.3(4) . .
N4 N3 C12 C11 -0.3(4) . .
N4 N3 C12 C17 178.5(3) . .
C10 C11 C12 N3 0.6(4) . .
C10 C11 C12 C17 -178.1(3) . .
N1 C1 C13 C14 -87.8(6) . .
C2 C1 C13 C14 93.1(6) . .
N1 C1 C13 C15 34.8(5) . .
C2 C1 C13 C15 -144.3(5) . .
N1 C1 C13 C16 152.8(5) . .
C2 C1 C13 C16 -26.3(6) . .
N3 C12 C17 C20 -175.6(3) . .
C11 C12 C17 C20 3.0(6) . .
N3 C12 C17 C19 -54.7(5) . .
C11 C12 C17 C19 123.9(4) . .
N3 C12 C17 C18 63.7(5) . .
C11 C12 C17 C18 -117.7(4) . .
C6 C7 C21 C23 -177.1(4) . .
C8 C7 C21 C23 1.7(5) . .
C6 C7 C21 C22 61.3(5) . .
C8 C7 C21 C22 -119.9(4) . .
C6 C7 C21 C24 -57.8(5) . .
C8 C7 C21 C24 121.0(4) . .
S1 S2 C25 S2 -164.6(11) 2_567 2_567
C25 S2 C25 S2 -0.002(4) 2_567 2_567
Ru1 S2 C25 S2 1.1(7) 2_567 2_567
S1 S2 C25 C25 -164.6(11) 2_567 2_567
S2 S2 C25 C25 0.002(5) 2_567 2_567
Ru1 S2 C25 C25 1.1(8) 2_567 2_567
S1 S2 C25 S1 -167.8(9) 2_567 .
C25 S2 C25 S1 -3.2(2) 2_567 .
S2 S2 C25 S1 -3.2(2) 2_567 .
Ru1 S2 C25 S1 -2.1(8) 2_567 .
S1 S2 C25 Ru1 13.6(17) 2_567 .
C25 S2 C25 Ru1 178.2(12) 2_567 .
S2 S2 C25 Ru1 178.2(12) 2_567 .
Ru1 S2 C25 Ru1 179.3(5) 2_567 .
C25 S2 C25 S1 164.6(11) 2_567 2_567
S2 S2 C25 S1 164.6(11) 2_567 2_567
Ru1 S2 C25 S1 165.7(14) 2_567 2_567
C25 S1 C25 S2 -8.6(6) 2_567 2_567
Ru1 S1 C25 S2 170.2(10) . 2_567
S2 S1 C25 C25 8.6(6) 2_567 2_567
Ru1 S1 C25 C25 178.8(8) . 2_567
S2 S1 C25 S2 10.7(8) 2_567 .
C25 S1 C25 S2 2.07(15) 2_567 .
Ru1 S1 C25 S2 -179.1(8) . .
S2 S1 C25 Ru1 -170.2(10) 2_567 .
C25 S1 C25 Ru1 -178.8(8) 2_567 .
S2 S1 C25 S1 8.6(6) 2_567 2_567
C25 S1 C25 S1 -0.001(2) 2_567 2_567
Ru1 S1 C25 S1 178.8(8) . 2_567
C32 P1 C26 C31 -27.5(3) . .
C38 P1 C26 C31 -130.7(3) . .
Ru1 P1 C26 C31 104.7(3) . .
C32 P1 C26 C27 156.1(3) . .
C38 P1 C26 C27 52.9(3) . .
Ru1 P1 C26 C27 -71.7(3) . .
C31 C26 C27 C28 2.8(5) . .
P1 C26 C27 C28 179.3(3) . .
C26 C27 C28 C29 -1.1(6) . .
C27 C28 C29 C30 -1.2(6) . .
C28 C29 C30 C31 1.6(6) . .
C29 C30 C31 C26 0.2(6) . .
C27 C26 C31 C30 -2.4(6) . .
P1 C26 C31 C30 -179.0(3) . .
C26 P1 C32 C33 122.0(4) . .
C38 P1 C32 C33 -129.5(4) . .
Ru1 P1 C32 C33 -9.1(4) . .
C26 P1 C32 C37 -58.0(3) . .
C38 P1 C32 C37 50.5(3) . .
Ru1 P1 C32 C37 170.8(2) . .
C37 C32 C33 C34 1.1(6) . .
P1 C32 C33 C34 -179.0(3) . .
C32 C33 C34 C35 0.1(7) . .
C33 C34 C35 C36 -1.0(7) . .
C34 C35 C36 C37 0.7(6) . .
C35 C36 C37 C32 0.5(6) . .
C33 C32 C37 C36 -1.4(6) . .
P1 C32 C37 C36 178.7(3) . .
C26 P1 C38 C43 -31.5(4) . .
C32 P1 C38 C43 -136.0(3) . .
Ru1 P1 C38 C43 97.4(3) . .
C26 P1 C38 C39 155.4(2) . .
C32 P1 C38 C39 50.9(3) . .
Ru1 P1 C38 C39 -75.7(3) . .
C43 C38 C39 C40 -3.5(5) . .
P1 C38 C39 C40 170.3(3) . .
C38 C39 C40 C41 2.0(5) . .
C38 C39 C40 P2 -165.4(3) . .
C50 P2 C40 C39 -154.8(3) . .
C44 P2 C40 C39 -52.9(3) . .
Ru1 P2 C40 C39 71.9(3) 2_567 .
C50 P2 C40 C41 38.2(3) . .
C44 P2 C40 C41 140.0(3) . .
Ru1 P2 C40 C41 -95.1(3) 2_567 .
C39 C40 C41 C42 1.5(5) . .
P2 C40 C41 C42 168.7(3) . .
C40 C41 C42 C43 -3.3(6) . .
C41 C42 C43 C38 1.7(6) . .
C39 C38 C43 C42 1.7(5) . .
P1 C38 C43 C42 -171.2(3) . .
C40 P2 C44 C49 -2.4(4) . .
C50 P2 C44 C49 101.2(3) . .
Ru1 P2 C44 C49 -123.0(3) 2_567 .
C40 P2 C44 C45 -176.8(3) . .
C50 P2 C44 C45 -73.2(3) . .
Ru1 P2 C44 C45 62.6(3) 2_567 .
C49 C44 C45 C46 0.4(5) . .
P2 C44 C45 C46 175.2(3) . .
C44 C45 C46 C47 -0.4(6) . .
C45 C46 C47 C48 -0.5(6) . .
C46 C47 C48 C49 1.3(6) . .
C47 C48 C49 C44 -1.3(6) . .
C45 C44 C49 C48 0.5(5) . .
P2 C44 C49 C48 -173.8(3) . .
C40 P2 C50 C51 -108.6(3) . .
C44 P2 C50 C51 143.9(3) . .
Ru1 P2 C50 C51 14.1(4) 2_567 .
C40 P2 C50 C55 68.6(3) . .
C44 P2 C50 C55 -38.9(3) . .
Ru1 P2 C50 C55 -168.7(2) 2_567 .
C55 C50 C51 C52 2.1(6) . .
P2 C50 C51 C52 179.4(3) . .
C50 C51 C52 C53 -1.2(6) . .
C51 C52 C53 C54 -0.7(6) . .
C52 C53 C54 C55 1.8(7) . .
C53 C54 C55 C50 -0.8(6) . .
C51 C50 C55 C54 -1.1(6) . .
P2 C50 C55 C54 -178.5(3) . .
C59 O1 C56 C57 -13.2(7) . .
O1 C56 C57 C58 31.3(6) . .
C56 C57 C58 C59 -36.5(5) . .
C56 O1 C59 C58 -10.7(7) . .
C57 C58 C59 O1 30.6(6) . .
